data_2108911
loop_
_publ_author_name
'Rejnhardt, Piotr'
'Drozd, Marek'
'Daszkiewicz, Marek'

_publ_section_title
;
 Low-temperature phase transition and high-pressure phase stability of
 1<i>H</i>-pyrazole-1-carboxamidine nitrate
;
_journal_issue 6
_journal_name_full 'Acta Crystallographica Section B'
_journal_page_first 996
_journal_page_last 1002
_journal_paper_doi 10.1107/S2052520621010970
_journal_volume 77
_journal_year 2021
_chemical_formula_moiety 'C4 H7 N4, N O3'
_chemical_formula_sum 'C4 H7 N5 O3'
_chemical_formula_weight 173.15
_space_group_crystal_system monoclinic
_space_group_IT_number 14
_space_group_name_Hall '-P 2ybc'
_space_group_name_H-M_alt 'P 1 21/c 1'
_atom_sites_solution_hydrogens geom
_atom_sites_solution_primary direct
_audit_creation_date 2021-05-04
_audit_creation_method
;
Olex2 1.2
(compiled 2018.05.29 svn.r3508 for OlexSys, GUI svn.r5506)
;
_cell_angle_alpha 90
_cell_angle_beta 99.11(2)
_cell_angle_gamma 90
_cell_formula_units_Z 4
_cell_length_a 5.0993(14)
_cell_length_b 10.252(8)
_cell_length_c 13.845(3)
_cell_measurement_reflns_used 457
_cell_measurement_temperature 293(2)
_cell_measurement_theta_max 19.2600
_cell_measurement_theta_min 2.9780
_cell_volume 714.7(6)
_computing_cell_refinement 'CrysAlisPro 1.171.39.46 (Rigaku OD, 2018)'
_computing_data_collection 'CrysAlisPro 1.171.39.46 (Rigaku OD, 2018)'
_computing_data_reduction 'CrysAlisPro 1.171.39.46 (Rigaku OD, 2018)'
_computing_molecular_graphics 'Olex2 (Dolomanov et al., 2009)'
_computing_publication_material 'Olex2 (Dolomanov et al., 2009)'
_computing_structure_refinement 'ShelXL (Sheldrick, 2015)'
_computing_structure_solution 'ShelXS (Sheldrick, 2008)'
_diffrn_ambient_temperature 293(2)
_diffrn_detector 'CCD plate'
_diffrn_detector_area_resol_mean 8.2214
_diffrn_detector_type 'Sapphire2, large Be window'
_diffrn_measured_fraction_theta_full 0.410
_diffrn_measured_fraction_theta_max 0.410
_diffrn_measurement_details
;
List of Runs (angles in degrees, time in seconds):

  # Type    Start    End  Width  t~exp~   \w     \q     \k     \f   Frames
--------------------------------------------------------------------------
  1  \w    -20.00  32.00   0.50   40.00    --   25.00   0.00   0.00  104
  2  \w    -20.00  36.00   0.50   40.00    --   25.00   0.00 180.00  112
  3  \w     -3.00  47.00   0.50   40.00    --   25.00 -40.00-170.00  100
  4  \w     -3.00  47.00   0.50   40.00    --   25.00 -40.00  10.00  100
  5  \w      8.00  65.00   0.50   40.00    --   25.00 -82.00  30.00  114
  6  \w      8.00  65.00   0.50   40.00    --   25.00 -82.00-150.00  114
  7  \w     32.50  89.00   0.50   40.00    --   25.00-135.00-122.00  113
  8  \w     32.00  89.00   0.50   40.00    --   25.00-135.00  58.00  114
  9  \w     25.00  47.00   0.50   40.00    --  -25.00-135.00  58.00   44
 10  \w     25.00  47.00   0.50   40.00    --  -25.00-135.00-122.00   44
 11  \w      0.00  23.00   0.50   40.00    --  -25.00 -82.00-150.00   46
 12  \w      0.00  23.00   0.50   40.00    --  -25.00 -82.00  30.00   46
 13  \w    -19.00  17.00   0.50   40.00    --  -25.00 -40.00  10.00   72
 14  \w    -19.00  17.00   0.50   40.00    --  -25.00 -40.00-170.00   72
 15  \w    -33.00  22.00   0.50   40.00    --  -25.00   0.00 180.00  110
 16  \w    -33.00  22.00   0.50   40.00    --  -25.00   0.00   0.00  110
;
_diffrn_measurement_device 'four-circle diffractometer'
_diffrn_measurement_device_type 'Xcalibur, Sapphire2, large Be window'
_diffrn_measurement_method '\w scans'
_diffrn_orient_matrix_type 'CrysAlisPro convention (1999,Acta A55,543-557)'
_diffrn_orient_matrix_UB_11 0.0623681000
_diffrn_orient_matrix_UB_12 -0.0608795000
_diffrn_orient_matrix_UB_13 -0.0044288000
_diffrn_orient_matrix_UB_21 0.0009251000
_diffrn_orient_matrix_UB_22 -0.0123865000
_diffrn_orient_matrix_UB_23 0.0504891000
_diffrn_orient_matrix_UB_31 -0.1263844000
_diffrn_orient_matrix_UB_32 -0.0304423000
_diffrn_orient_matrix_UB_33 -0.0111163000
_diffrn_radiation_monochromator graphite
_diffrn_radiation_probe x-ray
_diffrn_radiation_type MoK\a
_diffrn_radiation_wavelength 0.71073
_diffrn_reflns_av_R_equivalents 0.0515
_diffrn_reflns_av_unetI/netI 0.0304
_diffrn_reflns_Laue_measured_fraction_full 0.410
_diffrn_reflns_Laue_measured_fraction_max 0.410
_diffrn_reflns_limit_h_max 5
_diffrn_reflns_limit_h_min -5
_diffrn_reflns_limit_k_max 6
_diffrn_reflns_limit_k_min -6
_diffrn_reflns_limit_l_max 16
_diffrn_reflns_limit_l_min -16
_diffrn_reflns_number 3803
_diffrn_reflns_point_group_measured_fraction_full 0.410
_diffrn_reflns_point_group_measured_fraction_max 0.410
_diffrn_reflns_theta_full 25.040
_diffrn_reflns_theta_max 25.040
_diffrn_reflns_theta_min 2.980
_diffrn_source 'fine-focus sealed X-ray tube'
_diffrn_source_type 'Enhance (Mo) X-ray Source'
_exptl_absorpt_coefficient_mu 0.138
_exptl_absorpt_correction_T_max 1.00000
_exptl_absorpt_correction_T_min 0.36099
_exptl_absorpt_correction_type multi-scan
_exptl_absorpt_process_details
;
CrysAlisPro 1.171.39.46 (Rigaku Oxford Diffraction, 2018)
Empirical absorption correction using spherical harmonics,
 implemented in SCALE3 ABSPACK scaling algorithm.
;
_exptl_crystal_colour colourless
_exptl_crystal_density_diffrn 1.609
_exptl_crystal_description prism
_exptl_crystal_F_000 360
_refine_diff_density_max 0.144
_refine_diff_density_min -0.124
_refine_diff_density_rms 0.037
_refine_ls_extinction_method none
_refine_ls_goodness_of_fit_ref 1.087
_refine_ls_hydrogen_treatment constr
_refine_ls_matrix_type full
_refine_ls_number_parameters 109
_refine_ls_number_reflns 516
_refine_ls_number_restraints 6
_refine_ls_restrained_S_all 1.086
_refine_ls_R_factor_all 0.1027
_refine_ls_R_factor_gt 0.0503
_refine_ls_shift/su_max 0.000
_refine_ls_shift/su_mean 0.000
_refine_ls_structure_factor_coef Fsqd
_refine_ls_weighting_details 'w=1/[\s^2^(Fo^2^)+(0.0810P)^2^+0.4842P] where P=(Fo^2^+2Fc^2^)/3'
_refine_ls_weighting_scheme calc
_refine_ls_wR_factor_gt 0.1288
_refine_ls_wR_factor_ref 0.1647
_reflns_Friedel_coverage 0.000
_reflns_number_gt 309
_reflns_number_total 516
_reflns_threshold_expression 'I > 2\s(I)'
_cod_data_source_file xk5086sup1.cif
_cod_data_source_block 0.28GPa
_cod_original_cell_volume 714.6(6)
_cod_database_code 2108911
_shelx_shelxl_version_number 2018/3
_chemical_oxdiff_formula C4N4NO3H7
_shelx_space_group_comment
;
The symmetry employed for this shelxl refinement is uniquely defined
by the following loop, which should always be used as a source of
symmetry information in preference to the above space-group names.
They are only intended as comments.
;
_reflns_odcompleteness_completeness 40.76
_reflns_odcompleteness_iscentric 1
_reflns_odcompleteness_theta 24.99
_olex2_refinement_description
;
1. Fixed Uiso
 At 1.2 times of:
  All C(H) groups, All N(H,H) groups
2. Uiso/Uaniso restraints and constraints
Uanis(C1) \\sim Ueq: with sigma of 0.01 and sigma for terminal atoms of 0.02
3.a Aromatic/amide H refined with riding coordinates:
 C1(H1), C2(H2), C3(H3)
3.b X=CH2 refined with riding coordinates:
 N3(H3A,H3B), N4(H4A,H4B)
;
_olex2_submission_special_instructions 'No special instructions were received'
_oxdiff_exptl_absorpt_empirical_details
;
Empirical correction (ABSPACK) includes:
- Absorption correction using spherical harmonics
- Frame scaling
;
_oxdiff_exptl_absorpt_empirical_full_max 2.274
_oxdiff_exptl_absorpt_empirical_full_min 0.784

loop_
_space_group_symop_operation_xyz
'x, y, z'
'-x, y+1/2, -z+1/2'
'-x, -y, -z'
'x, -y-1/2, z-1/2'

loop_
_atom_site_label
_atom_site_type_symbol
_atom_site_fract_x
_atom_site_fract_y
_atom_site_fract_z
_atom_site_U_iso_or_equiv
_atom_site_adp_type
_atom_site_occupancy
_atom_site_site_symmetry_order
_atom_site_calc_flag
_atom_site_refinement_flags_posn
_atom_site_refinement_flags_adp
_atom_site_refinement_flags_occupancy
_atom_site_disorder_assembly
_atom_site_disorder_group
C1 C 0.1087(15) 0.7869(13) 0.5390(6) 0.062(4) Uani 1 1 d . U . . .
H1 H -0.042950 0.825867 0.504837 0.075 Uiso 1 1 calc R . . . .
C2 C 0.3269(15) 0.8590(13) 0.5867(5) 0.060(5) Uani 1 1 d . . . . .
H2 H 0.348969 0.949081 0.588558 0.072 Uiso 1 1 calc R . . . .
C3 C 0.4921(18) 0.7693(16) 0.6281(5) 0.057(5) Uani 1 1 d . . . . .
H3 H 0.656783 0.785196 0.665791 0.068 Uiso 1 1 calc R . . . .
C4 C 0.4750(17) 0.5203(16) 0.6289(5) 0.052(6) Uani 1 1 d . . . . .
N1 N 0.3814(14) 0.6471(13) 0.6066(4) 0.048(5) Uani 1 1 d . . . . .
N2 N 0.1382(10) 0.6618(11) 0.5469(5) 0.055(4) Uani 1 1 d . . . . .
N3 N 0.3363(12) 0.4238(10) 0.5915(4) 0.067(4) Uani 1 1 d . . . . .
H3A H 0.393695 0.345506 0.602543 0.080 Uiso 1 1 calc R . . . .
H3B H 0.185523 0.437189 0.555258 0.080 Uiso 1 1 calc R . . . .
N4 N 0.7064(9) 0.5081(8) 0.6849(3) 0.060(3) Uani 1 1 d . . . . .
H4A H 0.772735 0.431844 0.698181 0.072 Uiso 1 1 calc R . . . .
H4B H 0.791860 0.576327 0.708286 0.072 Uiso 1 1 calc R . . . .
N5 N 0.2509(16) 0.6445(18) 0.8249(5) 0.069(5) Uani 1 1 d . . . . .
O1 O 0.4835(8) 0.6735(6) 0.8579(3) 0.065(3) Uani 1 1 d . . . . .
O2 O 0.1637(18) 0.5365(15) 0.8242(5) 0.110(6) Uani 1 1 d . . . . .
O3 O 0.0884(10) 0.7363(9) 0.7935(3) 0.073(3) Uani 1 1 d . . . . .

loop_
_atom_site_aniso_label
_atom_site_aniso_U_11
_atom_site_aniso_U_22
_atom_site_aniso_U_33
_atom_site_aniso_U_23
_atom_site_aniso_U_13
_atom_site_aniso_U_12
C1 0.051(4) 0.061(11) 0.072(4) -0.003(6) -0.001(3) 0.016(5)
C2 0.061(7) 0.05(2) 0.064(4) 0.003(6) 0.006(4) -0.001(5)
C3 0.049(6) 0.06(2) 0.060(4) 0.001(6) 0.003(4) -0.012(5)
C4 0.037(6) 0.07(2) 0.054(4) 0.007(6) 0.009(4) 0.002(5)
N1 0.033(5) 0.05(2) 0.063(3) -0.011(6) 0.006(3) -0.010(4)
N2 0.042(4) 0.048(15) 0.069(4) -0.002(6) -0.009(3) 0.005(4)
N3 0.049(5) 0.063(16) 0.081(4) -0.002(5) -0.014(3) 0.001(4)
N4 0.051(4) 0.048(12) 0.074(3) -0.006(4) -0.014(3) 0.000(3)
N5 0.038(6) 0.10(2) 0.062(4) 0.002(5) 0.002(3) 0.003(5)
O1 0.041(3) 0.056(11) 0.093(3) -0.007(3) -0.008(2) -0.008(2)
O2 0.064(5) 0.12(2) 0.133(6) 0.007(7) -0.019(3) -0.025(6)
O3 0.047(4) 0.086(13) 0.083(3) 0.011(4) 0.001(2) 0.005(3)

loop_
_atom_type_symbol
_atom_type_description
_atom_type_scat_dispersion_real
_atom_type_scat_dispersion_imag
_atom_type_scat_source
C C 0.0033 0.0016 'International Tables Vol C Tables 4.2.6.8 and 6.1.1.4'
H H 0.0000 0.0000 'International Tables Vol C Tables 4.2.6.8 and 6.1.1.4'
N N 0.0061 0.0033 'International Tables Vol C Tables 4.2.6.8 and 6.1.1.4'
O O 0.0106 0.0060 'International Tables Vol C Tables 4.2.6.8 and 6.1.1.4'

loop_
_geom_angle_atom_site_label_1
_geom_angle_atom_site_label_2
_geom_angle_atom_site_label_3
_geom_angle
_geom_angle_site_symmetry_1
_geom_angle_site_symmetry_3
_geom_angle_publ_flag
N2 C1 C2 114.0(8) . . ?
C3 C2 C1 103.9(13) . . ?
C2 C3 N1 109.1(9) . . ?
N3 C4 N1 118.8(9) . . ?
N3 C4 N4 123.7(14) . . ?
N4 C4 N1 117.5(14) . . ?
C3 N1 C4 132.6(12) . . ?
N2 N1 C3 109.1(13) . . ?
N2 N1 C4 118.2(11) . . ?
C1 N2 N1 103.8(9) . . ?
O1 N5 O3 118.6(16) . . ?
O2 N5 O1 124.0(18) . . ?
O2 N5 O3 117.3(10) . . ?

loop_
_geom_bond_atom_site_label_1
_geom_bond_atom_site_label_2
_geom_bond_distance
_geom_bond_site_symmetry_2
_geom_bond_publ_flag
C1 C2 1.410(16) . ?
C1 N2 1.295(13) . ?
C2 C3 1.316(18) . ?
C3 N1 1.386(18) . ?
C4 N1 1.403(17) . ?
C4 N3 1.277(16) . ?
C4 N4 1.311(9) . ?
N1 N2 1.385(10) . ?
N5 O1 1.238(8) . ?
N5 O2 1.19(2) . ?
N5 O3 1.283(18) . ?

_cod_database_fobs_code 2108911
